data_4106132
loop_
_publ_author_name
'Renee M. Thomas'
'Benjamin K. Keitz'
'Timothy M. Champagne'
'Robert H. Grubbs'

_publ_section_title
;
 Highly Selective Ruthenium Metathesis Catalysts for Ethenolysis
;
_journal_name_full 'Journal of the American Chemical Society'
_journal_page_first 7490
_journal_page_last 7496
_journal_paper_doi 10.1021/ja200246e
_journal_volume 133
_journal_year 2011
_chemical_absolute_configuration ad
_chemical_formula_moiety 'C33 H42 Cl2 N2 O Ru'
_chemical_formula_sum 'C33 H42 Cl2 N2 O Ru'
_chemical_formula_weight 654.66
_chemical_name_systematic
;
 ?
;
_space_group_IT_number 19
_symmetry_cell_setting orthorhombic
_symmetry_space_group_name_Hall 'P 2ac 2ab'
_symmetry_space_group_name_H-M 'P 21 21 21'
_atom_sites_solution_hydrogens difmap
_atom_sites_solution_primary direct
_atom_sites_solution_secondary difmap
_audit_creation_method SHELXL-97
_cell_angle_alpha 90.00
_cell_angle_beta 90.00
_cell_angle_gamma 90.00
_cell_formula_units_Z 4
_cell_length_a 10.5474(3)
_cell_length_b 15.6796(5)
_cell_length_c 19.1646(6)
_cell_measurement_reflns_used 9859
_cell_measurement_temperature 100(2)
_cell_measurement_theta_max 36.04
_cell_measurement_theta_min 2.56
_cell_volume 3169.42(17)
_computing_cell_refinement 'Bruker SAINT-Plus v7.66A'
_computing_data_collection 'Bruker APEX2 v2009.7-0'
_computing_data_reduction 'Bruker SAINT-Plus v7.66A'
_computing_molecular_graphics 'Bruker XP v5.1'
_computing_publication_material 'Bruker XCIF 2008'
_computing_structure_refinement 'SHELXL-97 (Sheldrick, 2008)'
_computing_structure_solution 'SHELXS-97 (Sheldrick, 2008)'
_diffrn_ambient_temperature 100(2)
_diffrn_measured_fraction_theta_full 0.999
_diffrn_measured_fraction_theta_max 0.999
_diffrn_measurement_device_type 'Bruker KAPPA APEX II'
_diffrn_measurement_method '\w scans; 8 settings'
_diffrn_radiation_monochromator graphite
_diffrn_radiation_source 'fine-focus sealed tube'
_diffrn_radiation_type MoK\a
_diffrn_radiation_wavelength 0.71073
_diffrn_reflns_av_R_equivalents 0.0482
_diffrn_reflns_av_sigmaI/netI 0.0463
_diffrn_reflns_limit_h_max 17
_diffrn_reflns_limit_h_min -17
_diffrn_reflns_limit_k_max 26
_diffrn_reflns_limit_k_min -25
_diffrn_reflns_limit_l_max 32
_diffrn_reflns_limit_l_min -31
_diffrn_reflns_number 79037
_diffrn_reflns_theta_full 36.56
_diffrn_reflns_theta_max 36.56
_diffrn_reflns_theta_min 2.33
_exptl_absorpt_coefficient_mu 0.691
_exptl_absorpt_correction_T_max 0.8975
_exptl_absorpt_correction_T_min 0.8629
_exptl_absorpt_correction_type none
_exptl_crystal_colour Green
_exptl_crystal_density_diffrn 1.372
_exptl_crystal_description Block
_exptl_crystal_F_000 1360
_exptl_crystal_size_max 0.22
_exptl_crystal_size_mid 0.18
_exptl_crystal_size_min 0.16
_refine_diff_density_max 0.685
_refine_diff_density_min -0.647
_refine_diff_density_rms 0.065
_refine_ls_abs_structure_details 'Flack H D (1983), Acta Cryst. A39, 876-881'
_refine_ls_abs_structure_Flack -0.036(9)
_refine_ls_extinction_method none
_refine_ls_goodness_of_fit_ref 1.069
_refine_ls_hydrogen_treatment Unrestrained
_refine_ls_matrix_type 'Full matrix'
_refine_ls_number_parameters 520
_refine_ls_number_reflns 15623
_refine_ls_number_restraints 0
_refine_ls_restrained_S_all 1.069
_refine_ls_R_factor_all 0.0306
_refine_ls_R_factor_gt 0.0250
_refine_ls_shift/su_max 0.004
_refine_ls_shift/su_mean 0.000
_refine_ls_structure_factor_coef Fsqd
_refine_ls_weighting_details w=1/s^2^(Fo^2^)
_refine_ls_weighting_scheme sigma
_refine_ls_wR_factor_gt 0.0341
_refine_ls_wR_factor_ref 0.0349
_reflns_number_gt 14090
_reflns_number_total 15623
_reflns_threshold_expression >2sigma(I)
_cod_data_source_file ja200246e_si_003.cif
_cod_data_source_block rmt104
_cod_depositor_comments
;
The following automatic conversions were performed:

'_atom_sites_solution_primary' value 'direct methods' was changed to
'direct'.

'_atom_sites_solution_secondary' value 'Difference Fourier map' was
changed to 'difmap'.

'_atom_sites_solution_hydrogens' value 'Difference Fourier map' was
changed to 'difmap'.

Automatic conversion script
Id: cif_fix_values 6452 2018-10-05 10:23:21Z andrius 
;
_cod_database_code 4106132

loop_
_symmetry_equiv_pos_as_xyz
'x, y, z'
'-x+1/2, -y, z+1/2'
'x+1/2, -y+1/2, -z'
'-x, y+1/2, -z+1/2'

loop_
_atom_site_label
_atom_site_type_symbol
_atom_site_fract_x
_atom_site_fract_y
_atom_site_fract_z
_atom_site_U_iso_or_equiv
_atom_site_adp_type
_atom_site_occupancy
_atom_site_symmetry_multiplicity
_atom_site_calc_flag
Ru1 Ru 0.874556(8) 0.820044(5) 0.699807(5) 0.00913(2) Uani 1 1 d
Cl1 Cl 0.71824(3) 0.917933(18) 0.668950(17) 0.01663(6) Uani 1 1 d
Cl2 Cl 1.05092(3) 0.734866(17) 0.676377(16) 0.01503(6) Uani 1 1 d
O1 O 0.74618(8) 0.71562(5) 0.65616(4) 0.01257(17) Uani 1 1 d
N1 N 1.03198(9) 0.96981(5) 0.69185(5) 0.01083(18) Uani 1 1 d
N2 N 1.00351(8) 0.94248(5) 0.80171(6) 0.01064(17) Uani 1 1 d
C1 C 0.97817(11) 0.91442(7) 0.73668(6) 0.0095(2) Uani 1 1 d
C2 C 1.09054(13) 1.04345(8) 0.72606(7) 0.0142(2) Uani 1 1 d
C3 C 1.08159(12) 1.02021(7) 0.80278(8) 0.0157(2) Uani 1 1 d
C4 C 1.04042(12) 0.95902(8) 0.61619(6) 0.0128(2) Uani 1 1 d
C5 C 1.17915(11) 0.95305(7) 0.59503(6) 0.0129(2) Uani 1 1 d
C6 C 1.22764(13) 0.99457(8) 0.53639(7) 0.0154(2) Uani 1 1 d
C7 C 1.35540(13) 0.98973(8) 0.51978(7) 0.0185(3) Uani 1 1 d
C8 C 1.43761(13) 0.94393(8) 0.56174(7) 0.0182(3) Uani 1 1 d
C9 C 1.39107(13) 0.90153(8) 0.61986(7) 0.0167(2) Uani 1 1 d
C10 C 1.26368(12) 0.90529(8) 0.63566(7) 0.0148(2) Uani 1 1 d
C11 C 0.96558(14) 1.02898(9) 0.57874(7) 0.0199(3) Uani 1 1 d
C12 C 0.98344(11) 0.89850(7) 0.86667(6) 0.0105(2) Uani 1 1 d
C13 C 0.87852(13) 0.92145(7) 0.90739(6) 0.0128(2) Uani 1 1 d
C14 C 0.86408(14) 0.88145(8) 0.97173(6) 0.0162(2) Uani 1 1 d
C15 C 0.94952(12) 0.82039(9) 0.99428(6) 0.0177(2) Uani 1 1 d
C16 C 1.05214(13) 0.79866(8) 0.95289(7) 0.0162(2) Uani 1 1 d
C17 C 1.07242(11) 0.83711(7) 0.88849(6) 0.0123(2) Uani 1 1 d
C18 C 0.78008(13) 0.98591(8) 0.88290(7) 0.0172(2) Uani 1 1 d
C19 C 0.77511(15) 1.06397(9) 0.93054(8) 0.0231(3) Uani 1 1 d
C20 C 0.65012(13) 0.94388(10) 0.87583(8) 0.0233(3) Uani 1 1 d
C21 C 1.18894(11) 0.81468(8) 0.84584(6) 0.0152(2) Uani 1 1 d
C22 C 1.30845(13) 0.85597(9) 0.87672(9) 0.0229(3) Uani 1 1 d
C23 C 1.20854(15) 0.71793(9) 0.83947(8) 0.0218(3) Uani 1 1 d
C24 C 0.80802(11) 0.77573(7) 0.78011(6) 0.0121(2) Uani 1 1 d
C25 C 0.70946(11) 0.71158(7) 0.77570(6) 0.0111(2) Uani 1 1 d
C26 C 0.64612(11) 0.68005(9) 0.83402(6) 0.0147(2) Uani 1 1 d
C27 C 0.55447(13) 0.61673(8) 0.82702(7) 0.0182(3) Uani 1 1 d
C28 C 0.52727(13) 0.58456(8) 0.76140(7) 0.0196(3) Uani 1 1 d
C29 C 0.58864(11) 0.61482(7) 0.70234(8) 0.0163(2) Uani 1 1 d
C30 C 0.67758(9) 0.67952(8) 0.70962(6) 0.01147(19) Uani 1 1 d
C31 C 0.71825(12) 0.69212(8) 0.58359(6) 0.0133(2) Uani 1 1 d
C32 C 0.59134(13) 0.72658(10) 0.56069(8) 0.0215(3) Uani 1 1 d
C33 C 0.82439(14) 0.72749(9) 0.54005(7) 0.0188(3) Uani 1 1 d
H2A H 1.0440(13) 1.0942(8) 0.7158(7) 0.023(4) Uiso 1 1 d
H2B H 1.1740(13) 1.0501(8) 0.7125(7) 0.022(4) Uiso 1 1 d
H3A H 1.1713(14) 1.0053(8) 0.8261(7) 0.028(4) Uiso 1 1 d
H3B H 1.0338(13) 1.0616(8) 0.8269(7) 0.016(4) Uiso 1 1 d
H4 H 1.0026(12) 0.9089(7) 0.6064(6) 0.004(3) Uiso 1 1 d
H6 H 1.1710(14) 1.0242(9) 0.5108(7) 0.028(4) Uiso 1 1 d
H7 H 1.3849(14) 1.0194(7) 0.4794(7) 0.017(3) Uiso 1 1 d
H8 H 1.5224(13) 0.9428(7) 0.5529(7) 0.009(3) Uiso 1 1 d
H9 H 1.4485(12) 0.8709(7) 0.6489(6) 0.007(3) Uiso 1 1 d
H10 H 1.2343(13) 0.8785(8) 0.6746(7) 0.016(4) Uiso 1 1 d
H11A H 0.8847(15) 1.0266(7) 0.5941(6) 0.017(4) Uiso 1 1 d
H11B H 0.9587(13) 1.0161(8) 0.5295(7) 0.013(3) Uiso 1 1 d
H11C H 1.0060(13) 1.0866(8) 0.5849(7) 0.016(4) Uiso 1 1 d
H14 H 0.7961(13) 0.8945(8) 1.0004(7) 0.016(4) Uiso 1 1 d
H15 H 0.9405(13) 0.7936(8) 1.0382(7) 0.022(4) Uiso 1 1 d
H16 H 1.1098(14) 0.7602(8) 0.9708(6) 0.015(3) Uiso 1 1 d
H18 H 0.8015(14) 1.0041(8) 0.8371(7) 0.026(4) Uiso 1 1 d
H19A H 0.7546(15) 1.0459(9) 0.9782(8) 0.033(4) Uiso 1 1 d
H19B H 0.7119(15) 1.1017(9) 0.9118(7) 0.029(4) Uiso 1 1 d
H19C H 0.8543(16) 1.0911(8) 0.9336(7) 0.028(4) Uiso 1 1 d
H20A H 0.6435(16) 0.8960(9) 0.8410(8) 0.041(5) Uiso 1 1 d
H20B H 0.5902(16) 0.9863(9) 0.8602(8) 0.035(5) Uiso 1 1 d
H20C H 0.6180(16) 0.9186(8) 0.9177(8) 0.028(4) Uiso 1 1 d
H21 H 1.1759(10) 0.8342(7) 0.8007(7) 0.012(3) Uiso 1 1 d
H22A H 1.3015(15) 0.9177(10) 0.8787(8) 0.032(4) Uiso 1 1 d
H22B H 1.3844(15) 0.8423(7) 0.8468(7) 0.022(4) Uiso 1 1 d
H22C H 1.3231(14) 0.8374(9) 0.9259(8) 0.032(4) Uiso 1 1 d
H23A H 1.2294(13) 0.6903(9) 0.8842(7) 0.023(4) Uiso 1 1 d
H23B H 1.2771(14) 0.7070(8) 0.8118(7) 0.024(4) Uiso 1 1 d
H23C H 1.1335(15) 0.6878(8) 0.8217(7) 0.029(4) Uiso 1 1 d
H24 H 0.8350(13) 0.7906(7) 0.8260(7) 0.023(4) Uiso 1 1 d
H26 H 0.6657(13) 0.7001(8) 0.8734(7) 0.018(4) Uiso 1 1 d
H27 H 0.5156(13) 0.5981(8) 0.8658(7) 0.013(4) Uiso 1 1 d
H28 H 0.4678(14) 0.5406(8) 0.7584(7) 0.025(4) Uiso 1 1 d
H29 H 0.5678(12) 0.5918(7) 0.6586(6) 0.009(3) Uiso 1 1 d
H31 H 0.7176(12) 0.6313(7) 0.5823(6) 0.004(3) Uiso 1 1 d
H32A H 0.5205(15) 0.7087(9) 0.5872(8) 0.029(5) Uiso 1 1 d
H32B H 0.5778(14) 0.7087(9) 0.5132(8) 0.033(5) Uiso 1 1 d
H32C H 0.5900(13) 0.7863(8) 0.5588(7) 0.023(4) Uiso 1 1 d
H33A H 0.8244(13) 0.7903(9) 0.5435(7) 0.029(4) Uiso 1 1 d
H33B H 0.8108(13) 0.7124(7) 0.4931(7) 0.016(4) Uiso 1 1 d
H33C H 0.9011(14) 0.7053(8) 0.5541(7) 0.017(4) Uiso 1 1 d

loop_
_atom_site_aniso_label
_atom_site_aniso_U_11
_atom_site_aniso_U_22
_atom_site_aniso_U_33
_atom_site_aniso_U_23
_atom_site_aniso_U_13
_atom_site_aniso_U_12
Ru1 0.00862(3) 0.00961(3) 0.00915(3) -0.00067(4) 0.00010(4) -0.00096(3)
Cl1 0.01183(13) 0.01619(14) 0.02187(16) 0.00026(12) -0.00317(12) 0.00204(10)
Cl2 0.01251(13) 0.01349(13) 0.01909(15) -0.00225(11) 0.00116(11) 0.00151(10)
O1 0.0134(4) 0.0156(4) 0.0087(4) -0.0020(3) 0.0007(3) -0.0048(3)
N1 0.0129(4) 0.0108(4) 0.0087(5) -0.0003(4) 0.0011(4) -0.0029(3)
N2 0.0128(4) 0.0096(4) 0.0095(4) 0.0006(4) -0.0010(4) -0.0022(3)
C1 0.0080(5) 0.0106(5) 0.0099(5) -0.0012(4) 0.0008(4) 0.0017(4)
C2 0.0172(6) 0.0119(5) 0.0135(6) -0.0004(5) 0.0010(4) -0.0042(4)
C3 0.0221(6) 0.0114(5) 0.0138(6) 0.0002(5) -0.0005(6) -0.0052(4)
C4 0.0145(6) 0.0138(6) 0.0099(5) 0.0007(4) -0.0008(4) -0.0035(5)
C5 0.0150(6) 0.0134(5) 0.0102(5) -0.0025(4) 0.0013(4) -0.0027(4)
C6 0.0184(6) 0.0150(6) 0.0129(6) 0.0015(5) 0.0012(5) -0.0017(5)
C7 0.0228(7) 0.0178(6) 0.0149(6) -0.0006(5) 0.0061(5) -0.0044(5)
C8 0.0150(6) 0.0188(6) 0.0207(7) -0.0041(5) 0.0063(5) -0.0032(5)
C9 0.0162(7) 0.0173(6) 0.0165(6) -0.0016(5) 0.0006(5) -0.0002(5)
C10 0.0166(6) 0.0164(6) 0.0115(6) 0.0006(5) 0.0014(5) -0.0020(5)
C11 0.0160(6) 0.0282(7) 0.0156(6) 0.0072(6) -0.0014(5) 0.0014(5)
C12 0.0117(5) 0.0111(5) 0.0085(5) -0.0009(4) -0.0014(4) -0.0018(4)
C13 0.0126(5) 0.0150(5) 0.0107(5) -0.0007(4) -0.0021(5) -0.0022(5)
C14 0.0154(6) 0.0213(6) 0.0118(5) -0.0011(4) 0.0028(5) -0.0028(5)
C15 0.0214(6) 0.0203(6) 0.0112(5) 0.0039(6) -0.0008(4) -0.0050(6)
C16 0.0182(6) 0.0146(6) 0.0159(6) 0.0029(5) -0.0047(5) 0.0002(4)
C17 0.0135(5) 0.0110(6) 0.0122(5) -0.0007(4) -0.0034(4) -0.0020(4)
C18 0.0167(6) 0.0226(6) 0.0124(6) 0.0011(5) 0.0020(5) 0.0056(5)
C19 0.0235(7) 0.0205(7) 0.0254(8) -0.0005(6) 0.0025(6) 0.0031(6)
C20 0.0164(7) 0.0314(8) 0.0221(7) -0.0063(6) -0.0028(5) 0.0070(5)
C21 0.0142(5) 0.0156(5) 0.0158(5) 0.0011(5) -0.0021(4) 0.0020(5)
C22 0.0147(6) 0.0215(7) 0.0326(9) -0.0018(6) -0.0007(6) 0.0008(5)
C23 0.0227(7) 0.0179(6) 0.0247(8) -0.0032(6) -0.0030(6) 0.0055(5)
C24 0.0120(5) 0.0132(5) 0.0110(5) -0.0011(4) 0.0005(4) -0.0005(4)
C25 0.0097(5) 0.0109(5) 0.0127(5) -0.0002(4) 0.0002(4) 0.0001(4)
C26 0.0169(6) 0.0147(5) 0.0124(5) 0.0006(5) 0.0022(4) 0.0018(5)
C27 0.0191(6) 0.0167(6) 0.0188(6) 0.0035(5) 0.0058(5) -0.0027(5)
C28 0.0191(7) 0.0160(6) 0.0238(7) 0.0004(5) 0.0025(5) -0.0070(5)
C29 0.0169(5) 0.0156(5) 0.0164(6) -0.0024(5) -0.0005(5) -0.0045(4)
C30 0.0105(4) 0.0110(4) 0.0128(5) 0.0005(5) 0.0017(4) -0.0001(4)
C31 0.0163(6) 0.0140(6) 0.0096(5) -0.0037(4) -0.0023(4) -0.0006(4)
C32 0.0185(7) 0.0280(8) 0.0179(7) -0.0009(6) -0.0036(5) 0.0028(5)
C33 0.0204(7) 0.0241(7) 0.0120(6) -0.0023(5) 0.0019(5) -0.0024(5)

loop_
_atom_type_symbol
_atom_type_description
_atom_type_scat_dispersion_real
_atom_type_scat_dispersion_imag
_atom_type_scat_source
C C 0.0033 0.0016 'International Tables Vol C Tables 4.2.6.8 and 6.1.1.4'
H H 0.0000 0.0000 'International Tables Vol C Tables 4.2.6.8 and 6.1.1.4'
N N 0.0061 0.0033 'International Tables Vol C Tables 4.2.6.8 and 6.1.1.4'
O O 0.0106 0.0060 'International Tables Vol C Tables 4.2.6.8 and 6.1.1.4'
Cl Cl 0.1484 0.1585 'International Tables Vol C Tables 4.2.6.8 and 6.1.1.4'
Ru Ru -1.2594 0.8363 'International Tables Vol C Tables 4.2.6.8 and 6.1.1.4'

loop_
_geom_angle_atom_site_label_1
_geom_angle_atom_site_label_2
_geom_angle_atom_site_label_3
_geom_angle
_geom_angle_publ_flag
C24 Ru1 C1 101.32(5) yes
C24 Ru1 O1 78.95(4) yes
C1 Ru1 O1 177.03(4) yes
C24 Ru1 Cl1 101.10(4) yes
C1 Ru1 Cl1 89.36(3) yes
O1 Ru1 Cl1 87.70(2) yes
C24 Ru1 Cl2 104.50(4) yes
C1 Ru1 Cl2 93.25(3) yes
O1 Ru1 Cl2 89.53(2) yes
Cl1 Ru1 Cl2 153.208(12) yes
C30 O1 C31 119.76(9) ?
C30 O1 Ru1 109.52(6) ?
C31 O1 Ru1 130.22(7) ?
C1 N1 C4 125.69(9) ?
C1 N1 C2 113.61(10) ?
C4 N1 C2 120.62(9) ?
C1 N2 C12 127.90(9) ?
C1 N2 C3 113.21(10) ?
C12 N2 C3 117.86(10) ?
N1 C1 N2 107.20(9) ?
N1 C1 Ru1 119.28(8) ?
N2 C1 Ru1 133.34(9) ?
N1 C2 C3 102.60(9) ?
N1 C2 H2A 110.4(8) ?
C3 C2 H2A 111.5(8) ?
N1 C2 H2B 111.4(8) ?
C3 C2 H2B 111.1(9) ?
H2A C2 H2B 109.7(11) ?
N2 C3 C2 102.72(10) ?
N2 C3 H3A 108.6(7) ?
C2 C3 H3A 113.6(8) ?
N2 C3 H3B 106.1(8) ?
C2 C3 H3B 110.1(8) ?
H3A C3 H3B 114.7(11) ?
N1 C4 C5 109.26(10) ?
N1 C4 C11 110.53(10) ?
C5 C4 C11 114.54(11) ?
N1 C4 H4 106.3(8) ?
C5 C4 H4 108.5(8) ?
C11 C4 H4 107.4(8) ?
C6 C5 C10 117.63(12) ?
C6 C5 C4 122.57(11) ?
C10 C5 C4 119.80(11) ?
C7 C6 C5 121.02(12) ?
C7 C6 H6 123.2(9) ?
C5 C6 H6 115.8(10) ?
C8 C7 C6 120.26(12) ?
C8 C7 H7 121.3(9) ?
C6 C7 H7 118.4(9) ?
C7 C8 C9 119.58(13) ?
C7 C8 H8 121.2(8) ?
C9 C8 H8 119.2(8) ?
C10 C9 C8 120.06(13) ?
C10 C9 H9 120.8(8) ?
C8 C9 H9 119.1(8) ?
C9 C10 C5 121.40(12) ?
C9 C10 H10 119.5(9) ?
C5 C10 H10 119.0(9) ?
C4 C11 H11A 107.8(8) ?
C4 C11 H11B 110.3(8) ?
H11A C11 H11B 103.7(11) ?
C4 C11 H11C 111.7(8) ?
H11A C11 H11C 113.5(11) ?
H11B C11 H11C 109.5(11) ?
C13 C12 C17 122.46(11) ?
C13 C12 N2 118.36(10) ?
C17 C12 N2 119.11(11) ?
C14 C13 C12 117.65(11) ?
C14 C13 C18 119.83(12) ?
C12 C13 C18 122.50(10) ?
C15 C14 C13 121.14(12) ?
C15 C14 H14 118.1(8) ?
C13 C14 H14 120.7(8) ?
C14 C15 C16 120.03(12) ?
C14 C15 H15 121.3(8) ?
C16 C15 H15 118.6(8) ?
C15 C16 C17 121.48(12) ?
C15 C16 H16 117.6(8) ?
C17 C16 H16 120.8(8) ?
C16 C17 C12 117.23(11) ?
C16 C17 C21 120.15(11) ?
C12 C17 C21 122.58(11) ?
C13 C18 C20 110.67(11) ?
C13 C18 C19 111.77(11) ?
C20 C18 C19 111.59(12) ?
C13 C18 H18 108.7(9) ?
C20 C18 H18 105.1(9) ?
C19 C18 H18 108.7(8) ?
C18 C19 H19A 109.5(9) ?
C18 C19 H19B 107.1(9) ?
H19A C19 H19B 111.9(13) ?
C18 C19 H19C 111.7(9) ?
H19A C19 H19C 105.6(12) ?
H19B C19 H19C 111.2(12) ?
C18 C20 H20A 116.3(10) ?
C18 C20 H20B 108.6(9) ?
H20A C20 H20B 105.3(13) ?
C18 C20 H20C 114.9(10) ?
H20A C20 H20C 102.9(11) ?
H20B C20 H20C 108.3(13) ?
C17 C21 C22 111.07(10) ?
C17 C21 C23 112.38(11) ?
C22 C21 C23 109.67(11) ?
C17 C21 H21 107.8(7) ?
C22 C21 H21 110.0(7) ?
C23 C21 H21 105.8(7) ?
C21 C22 H22A 111.9(9) ?
C21 C22 H22B 110.1(8) ?
H22A C22 H22B 107.1(12) ?
C21 C22 H22C 111.6(8) ?
H22A C22 H22C 105.4(12) ?
H22B C22 H22C 110.6(11) ?
C21 C23 H23A 113.2(8) ?
C21 C23 H23B 109.8(8) ?
H23A C23 H23B 104.2(11) ?
C21 C23 H23C 113.2(8) ?
H23A C23 H23C 105.6(11) ?
H23B C23 H23C 110.3(12) ?
C25 C24 Ru1 119.34(9) ?
C25 C24 H24 116.0(8) ?
Ru1 C24 H24 124.7(8) ?
C26 C25 C30 118.82(10) ?
C26 C25 C24 122.93(11) ?
C30 C25 C24 118.24(10) ?
C27 C26 C25 120.59(11) ?
C27 C26 H26 121.5(9) ?
C25 C26 H26 117.9(9) ?
C28 C27 C26 119.40(12) ?
C28 C27 H27 122.6(9) ?
C26 C27 H27 118.0(9) ?
C27 C28 C29 121.31(12) ?
C27 C28 H28 117.7(9) ?
C29 C28 H28 121.0(9) ?
C28 C29 C30 118.88(12) ?
C28 C29 H29 119.2(8) ?
C30 C29 H29 121.9(8) ?
O1 C30 C29 125.52(11) ?
O1 C30 C25 113.49(9) ?
C29 C30 C25 120.94(11) ?
O1 C31 C33 106.49(10) ?
O1 C31 C32 111.31(10) ?
C33 C31 C32 111.56(11) ?
O1 C31 H31 106.1(7) ?
C33 C31 H31 111.1(8) ?
C32 C31 H31 110.1(8) ?
C31 C32 H32A 116.0(9) ?
C31 C32 H32B 107.6(9) ?
H32A C32 H32B 107.7(12) ?
C31 C32 H32C 112.5(9) ?
H32A C32 H32C 107.7(12) ?
H32B C32 H32C 104.7(12) ?
C31 C33 H33A 109.4(8) ?
C31 C33 H33B 108.9(8) ?
H33A C33 H33B 108.3(11) ?
C31 C33 H33C 110.7(8) ?
H33A C33 H33C 110.9(12) ?
H33B C33 H33C 108.6(11) ?

loop_
_geom_bond_atom_site_label_1
_geom_bond_atom_site_label_2
_geom_bond_distance
_geom_bond_publ_flag
Ru1 C24 1.8287(12) yes
Ru1 C1 1.9707(11) yes
Ru1 O1 2.2834(8) yes
Ru1 Cl1 2.3289(3) yes
Ru1 Cl2 2.3336(3) yes
O1 C30 1.3760(13) ?
O1 C31 1.4687(13) ?
N1 C1 1.3471(14) ?
N1 C4 1.4626(15) ?
N1 C2 1.4644(15) ?
N2 C1 1.3483(15) ?
N2 C12 1.4389(15) ?
N2 C3 1.4711(13) ?
C2 C3 1.5177(19) ?
C2 H2A 0.956(13) ?
C2 H2B 0.923(14) ?
C3 H3A 1.071(15) ?
C3 H3B 0.942(13) ?
C4 C5 1.5213(17) ?
C4 C11 1.5302(18) ?
C4 H4 0.901(12) ?
C5 C6 1.3958(17) ?
C5 C10 1.4007(17) ?
C6 C7 1.3867(19) ?
C6 H6 0.902(14) ?
C7 C8 1.3836(19) ?
C7 H7 0.955(13) ?
C8 C9 1.3868(18) ?
C8 H8 0.910(13) ?
C9 C10 1.3786(18) ?
C9 H9 0.952(12) ?
C10 H10 0.911(13) ?
C11 H11A 0.903(16) ?
C11 H11B 0.968(13) ?
C11 H11C 1.006(13) ?
C12 C13 1.4011(17) ?
C12 C17 1.4078(16) ?
C13 C14 1.3918(15) ?
C13 C18 1.5231(17) ?
C14 C15 1.3839(19) ?
C14 H14 0.926(13) ?
C15 C16 1.3846(18) ?
C15 H15 0.945(13) ?
C16 C17 1.3902(17) ?
C16 H16 0.922(13) ?
C17 C21 1.5173(16) ?
C18 C20 1.5269(19) ?
C18 C19 1.5279(19) ?
C18 H18 0.950(14) ?
C19 H19A 0.981(15) ?
C19 H19B 0.961(15) ?
C19 H19C 0.939(16) ?
C20 H20A 1.008(15) ?
C20 H20B 0.965(16) ?
C20 H20C 0.957(15) ?
C21 C22 1.5357(18) ?
C21 C23 1.5358(18) ?
C21 H21 0.927(13) ?
C22 H22A 0.971(15) ?
C22 H22B 1.008(15) ?
C22 H22C 0.999(14) ?
C23 H23A 0.986(14) ?
C23 H23B 0.912(14) ?
C23 H23C 0.983(15) ?
C24 C25 1.4491(16) ?
C24 H24 0.953(13) ?
C25 C26 1.3927(16) ?
C25 C30 1.4035(15) ?
C26 C27 1.3923(18) ?
C26 H26 0.843(13) ?
C27 C28 1.3850(18) ?
C27 H27 0.897(13) ?
C28 C29 1.3875(19) ?
C28 H28 0.934(14) ?
C29 C30 1.3887(15) ?
C29 H29 0.939(12) ?
C31 C33 1.5023(18) ?
C31 C32 1.5088(18) ?
C31 H31 0.953(11) ?
C32 H32A 0.946(16) ?
C32 H32B 0.963(15) ?
C32 H32C 0.938(12) ?
C33 H33A 0.987(13) ?
C33 H33B 0.941(13) ?
C33 H33C 0.921(14) ?
